data_4032085
loop_
_publ_author_name
'Zhong, Chang-Zhi'
'Tung, Po-Ting'
'Chao, Tsung-Han'
'Yeh, Ming-Chang P'

_publ_section_title
;
 Gold-Catalyzed Stereoselective Synthesis of Bicyclic Lactams and Ketones
 from N-Tosylynamidomethyl-Tethered Cyclohexenes.
;
_journal_issue 1
_journal_name_full 'The Journal of organic chemistry'
_journal_page_first 481
_journal_page_last 501
_journal_paper_doi 10.1021/acs.joc.6b02479
_journal_volume 82
_journal_year 2017
_chemical_formula_moiety 'C24 H25 N O6 S'
_chemical_formula_sum 'C24 H25 N O6 S'
_chemical_formula_weight 455.51
_chemical_name_systematic
;
 ?
;
_space_group_IT_number 14
_symmetry_cell_setting monoclinic
_symmetry_space_group_name_Hall '-P 2ybc'
_symmetry_space_group_name_H-M 'P 1 21/c 1'
_atom_sites_solution_hydrogens geom
_atom_sites_solution_primary direct
_atom_sites_solution_secondary difmap
_audit_creation_method SHELXL-97
_cell_angle_alpha 90.00
_cell_angle_beta 100.463(2)
_cell_angle_gamma 90.00
_cell_formula_units_Z 4
_cell_length_a 26.8944(10)
_cell_length_b 6.4389(2)
_cell_length_c 12.7221(5)
_cell_measurement_reflns_used 5990
_cell_measurement_temperature 200(2)
_cell_measurement_theta_max 25.02
_cell_measurement_theta_min 3.21
_cell_volume 2166.46(14)
_computing_molecular_graphics 'Ortep-3 for Windows (Farrugia, 1997)'
_computing_publication_material 'WinGX publication routines (Farrugia, 1999)'
_computing_structure_refinement 'SHELXL-97 (Sheldrick, 1997)'
_computing_structure_solution 'SHELXS-86 (Sheldrick, 1986)'
_diffrn_ambient_temperature 200(2)
_diffrn_measured_fraction_theta_full 0.992
_diffrn_measured_fraction_theta_max 0.992
_diffrn_measurement_device_type 'Bruker APEX2'
_diffrn_radiation_monochromator graphite
_diffrn_radiation_source 'fine-focus sealed tube'
_diffrn_radiation_type MoK\a
_diffrn_radiation_wavelength 0.71073
_diffrn_reflns_av_R_equivalents 0.0300
_diffrn_reflns_av_sigmaI/netI 0.0294
_diffrn_reflns_limit_h_max 31
_diffrn_reflns_limit_h_min -31
_diffrn_reflns_limit_k_max 7
_diffrn_reflns_limit_k_min -7
_diffrn_reflns_limit_l_max 14
_diffrn_reflns_limit_l_min -15
_diffrn_reflns_number 14757
_diffrn_reflns_theta_full 25.09
_diffrn_reflns_theta_max 25.09
_diffrn_reflns_theta_min 3.21
_exptl_absorpt_coefficient_mu 0.192
_exptl_absorpt_correction_T_max 0.9830
_exptl_absorpt_correction_T_min 0.9255
_exptl_absorpt_correction_type multi-scan
_exptl_crystal_colour colorless
_exptl_crystal_density_diffrn 1.397
_exptl_crystal_density_method 'not measured'
_exptl_crystal_description prism
_exptl_crystal_F_000 960
_exptl_crystal_size_max 0.41
_exptl_crystal_size_mid 0.32
_exptl_crystal_size_min 0.09
_refine_diff_density_max 0.257
_refine_diff_density_min -0.304
_refine_diff_density_rms 0.039
_refine_ls_extinction_method none
_refine_ls_goodness_of_fit_ref 1.035
_refine_ls_hydrogen_treatment constr
_refine_ls_matrix_type full
_refine_ls_number_parameters 289
_refine_ls_number_reflns 3818
_refine_ls_number_restraints 0
_refine_ls_restrained_S_all 1.035
_refine_ls_R_factor_all 0.0476
_refine_ls_R_factor_gt 0.0361
_refine_ls_shift/su_max 0.000
_refine_ls_shift/su_mean 0.000
_refine_ls_structure_factor_coef Fsqd
_refine_ls_weighting_details 'calc w=1/[\s^2^(Fo^2^)+(0.0601P)^2^+0.6683P] where P=(Fo^2^+2Fc^2^)/3'
_refine_ls_weighting_scheme calc
_refine_ls_wR_factor_gt 0.0984
_refine_ls_wR_factor_ref 0.1057
_reflns_number_gt 3180
_reflns_number_total 3818
_reflns_threshold_expression >2sigma(I)
_cod_data_source_file jo6b02479_si_016.cif
_cod_data_source_block a17982
_cod_depositor_comments 'Adding full bibliography for 4032083--4032091.cif.'
_cod_original_sg_symbol_H-M 'P 21/c'
_cod_database_code 4032085

loop_
_symmetry_equiv_pos_as_xyz
'x, y, z'
'-x, y+1/2, -z+1/2'
'-x, -y, -z'
'x, -y-1/2, z-1/2'

loop_
_atom_site_label
_atom_site_type_symbol
_atom_site_fract_x
_atom_site_fract_y
_atom_site_fract_z
_atom_site_U_iso_or_equiv
_atom_site_adp_type
_atom_site_occupancy
_atom_site_symmetry_multiplicity
_atom_site_calc_flag
_atom_site_refinement_flags
C1 C 0.11363(6) 0.4972(3) 0.72815(13) 0.0255(4) Uani 1 1 d .
C2 C 0.09887(7) 0.4316(3) 0.82147(14) 0.0329(4) Uani 1 1 d .
H2 H 0.1086 0.2985 0.8504 0.040 Uiso 1 1 calc R
C3 C 0.06982(7) 0.5623(3) 0.87217(14) 0.0370(5) Uani 1 1 d .
H3 H 0.0594 0.5166 0.9358 0.044 Uiso 1 1 calc R
C4 C 0.05555(7) 0.7584(3) 0.83231(15) 0.0329(4) Uani 1 1 d .
C5 C 0.02385(8) 0.8975(4) 0.88800(17) 0.0449(5) Uani 1 1 d .
H5A H 0.0004 0.8212 0.9159 0.054 Uiso 1 1 d R
H5B H 0.0428 0.9699 0.9395 0.054 Uiso 1 1 d R
H5C H 0.0094 1.0151 0.8421 0.054 Uiso 1 1 d R
C6 C 0.07135(7) 0.8219(3) 0.73891(15) 0.0343(4) Uani 1 1 d .
H6 H 0.0623 0.9560 0.7107 0.041 Uiso 1 1 calc R
C7 C 0.10004(7) 0.6931(3) 0.68667(15) 0.0325(4) Uani 1 1 d .
H7 H 0.1104 0.7381 0.6229 0.039 Uiso 1 1 calc R
C8 C 0.22462(6) 0.5571(3) 0.68152(13) 0.0242(4) Uani 1 1 d .
C9 C 0.26053(6) 0.6989(3) 0.63698(14) 0.0262(4) Uani 1 1 d .
H9 H 0.2711 0.8133 0.6895 0.031 Uiso 1 1 calc R
C10 C 0.23552(8) 0.7953(3) 0.53066(15) 0.0365(5) Uani 1 1 d .
H10A H 0.2056 0.8776 0.5404 0.044 Uiso 1 1 calc R
H10B H 0.2596 0.8888 0.5037 0.044 Uiso 1 1 calc R
C11 C 0.21961(7) 0.6198(3) 0.45131(14) 0.0353(5) Uani 1 1 d .
H11 H 0.2042 0.6840 0.3814 0.042 Uiso 1 1 calc R
C12 C 0.17931(7) 0.4864(3) 0.48843(13) 0.0349(5) Uani 1 1 d .
H12A H 0.1458 0.5499 0.4630 0.042 Uiso 1 1 calc R
H12B H 0.1793 0.3473 0.4553 0.042 Uiso 1 1 calc R
C13 C 0.26550(8) 0.4965(4) 0.43389(15) 0.0429(5) Uani 1 1 d .
H13A H 0.2881 0.5881 0.4013 0.052 Uiso 1 1 calc R
H13B H 0.2543 0.3820 0.3831 0.052 Uiso 1 1 calc R
C14 C 0.29494(7) 0.4062(3) 0.53714(16) 0.0386(5) Uani 1 1 d .
H14A H 0.3264 0.3409 0.5229 0.046 Uiso 1 1 calc R
H14B H 0.2744 0.2972 0.5638 0.046 Uiso 1 1 calc R
C15 C 0.30836(6) 0.5745(3) 0.62267(14) 0.0290(4) Uani 1 1 d .
H15 H 0.3320 0.6739 0.5966 0.035 Uiso 1 1 calc R
C16 C 0.33588(7) 0.4840(3) 0.72749(16) 0.0344(4) Uani 1 1 d .
C17 C 0.36273(6) 0.6239(3) 0.81382(14) 0.0282(4) Uani 1 1 d .
C18 C 0.37387(7) 0.8315(3) 0.79619(15) 0.0290(4) Uani 1 1 d .
H18 H 0.3625 0.8925 0.7281 0.035 Uiso 1 1 calc R
C19 C 0.40142(6) 0.9483(3) 0.87759(14) 0.0287(4) Uani 1 1 d .
H19 H 0.4095 1.0884 0.8644 0.034 Uiso 1 1 calc R
C20 C 0.41743(6) 0.8640(3) 0.97815(14) 0.0284(4) Uani 1 1 d .
C21 C 0.40635(7) 0.6570(3) 0.99664(15) 0.0326(4) Uani 1 1 d .
H21 H 0.4174 0.5970 1.0651 0.039 Uiso 1 1 calc R
C22 C 0.37927(7) 0.5400(3) 0.91523(15) 0.0330(4) Uani 1 1 d .
H22 H 0.3717 0.3993 0.9284 0.040 Uiso 1 1 calc R
C23 C 0.44470(7) 1.0013(3) 1.06434(15) 0.0316(4) Uani 1 1 d .
C24 C 0.47592(8) 1.0369(3) 1.24902(16) 0.0443(5) Uani 1 1 d .
H24A H 0.4790 0.9567 1.3154 0.067 Uiso 1 1 calc R
H24B H 0.4559 1.1623 1.2546 0.067 Uiso 1 1 calc R
H24C H 0.5097 1.0763 1.2372 0.067 Uiso 1 1 calc R
N1 N 0.18690(5) 0.4616(2) 0.60752(11) 0.0262(3) Uani 1 1 d .
O1 O 0.16762(5) 0.15941(19) 0.72469(11) 0.0376(3) Uani 1 1 d .
O2 O 0.10826(5) 0.2582(2) 0.56281(10) 0.0399(4) Uani 1 1 d .
O3 O 0.22760(5) 0.5270(2) 0.77645(9) 0.0337(3) Uani 1 1 d .
O4 O 0.33717(7) 0.2983(2) 0.74144(14) 0.0638(5) Uani 1 1 d .
O5 O 0.45109(5) 0.9119(2) 1.16035(10) 0.0397(3) Uani 1 1 d .
O6 O 0.45868(6) 1.1750(2) 1.04945(12) 0.0506(4) Uani 1 1 d .
S1 S 0.143948(16) 0.31877(7) 0.65559(3) 0.02804(15) Uani 1 1 d .

loop_
_atom_site_aniso_label
_atom_site_aniso_U_11
_atom_site_aniso_U_22
_atom_site_aniso_U_33
_atom_site_aniso_U_23
_atom_site_aniso_U_13
_atom_site_aniso_U_12
C1 0.0195(8) 0.0331(10) 0.0237(9) -0.0020(7) 0.0036(7) -0.0014(8)
C2 0.0315(10) 0.0401(11) 0.0272(10) 0.0068(8) 0.0052(8) 0.0075(9)
C3 0.0347(10) 0.0535(13) 0.0242(10) 0.0068(9) 0.0092(8) 0.0081(10)
C4 0.0206(9) 0.0445(11) 0.0321(10) -0.0076(9) 0.0006(7) 0.0005(8)
C5 0.0336(11) 0.0545(13) 0.0466(12) -0.0109(10) 0.0078(9) 0.0080(10)
C6 0.0303(10) 0.0315(10) 0.0411(11) 0.0002(8) 0.0063(8) -0.0011(8)
C7 0.0324(10) 0.0345(10) 0.0326(10) 0.0033(8) 0.0114(8) -0.0054(9)
C8 0.0219(8) 0.0272(9) 0.0234(9) -0.0037(7) 0.0037(7) 0.0031(7)
C9 0.0268(9) 0.0253(9) 0.0257(9) -0.0024(7) 0.0029(7) -0.0006(8)
C10 0.0398(11) 0.0346(10) 0.0333(11) 0.0090(8) 0.0022(8) -0.0032(9)
C11 0.0376(11) 0.0458(11) 0.0214(9) 0.0071(8) 0.0022(8) -0.0072(9)
C12 0.0302(10) 0.0526(12) 0.0207(9) 0.0012(8) 0.0009(7) -0.0063(9)
C13 0.0398(11) 0.0611(14) 0.0310(11) -0.0100(10) 0.0145(9) -0.0146(11)
C14 0.0299(10) 0.0444(11) 0.0439(12) -0.0158(10) 0.0129(9) -0.0004(9)
C15 0.0233(9) 0.0320(10) 0.0330(10) -0.0047(8) 0.0087(7) -0.0044(8)
C16 0.0268(10) 0.0296(10) 0.0450(12) -0.0035(8) 0.0019(8) 0.0031(8)
C17 0.0205(8) 0.0296(9) 0.0347(10) -0.0008(8) 0.0057(7) 0.0021(8)
C18 0.0248(9) 0.0302(10) 0.0315(10) 0.0031(8) 0.0045(7) 0.0020(8)
C19 0.0258(9) 0.0266(9) 0.0343(10) 0.0017(8) 0.0069(7) 0.0000(8)
C20 0.0222(9) 0.0320(10) 0.0320(10) 0.0003(8) 0.0071(7) 0.0039(8)
C21 0.0356(10) 0.0332(10) 0.0286(10) 0.0040(8) 0.0049(8) 0.0027(8)
C22 0.0360(10) 0.0263(9) 0.0373(11) 0.0030(8) 0.0084(8) 0.0008(8)
C23 0.0246(9) 0.0320(11) 0.0379(11) 0.0006(8) 0.0044(8) 0.0029(8)
C24 0.0435(12) 0.0514(13) 0.0357(11) -0.0099(10) 0.0010(9) -0.0068(10)
N1 0.0236(7) 0.0348(8) 0.0203(7) -0.0014(6) 0.0042(6) -0.0036(7)
O1 0.0415(8) 0.0305(7) 0.0430(8) 0.0045(6) 0.0140(6) 0.0025(6)
O2 0.0338(7) 0.0525(9) 0.0339(7) -0.0140(6) 0.0076(6) -0.0146(7)
O3 0.0362(7) 0.0442(8) 0.0203(7) -0.0020(6) 0.0043(5) -0.0045(6)
O4 0.0762(12) 0.0267(8) 0.0725(12) -0.0028(7) -0.0289(9) 0.0041(8)
O5 0.0446(8) 0.0429(8) 0.0298(7) -0.0021(6) 0.0023(6) -0.0074(7)
O6 0.0606(10) 0.0372(8) 0.0476(9) 0.0024(7) -0.0073(7) -0.0101(7)
S1 0.0266(2) 0.0318(3) 0.0268(3) -0.00379(18) 0.00765(18) -0.00441(19)

loop_
_atom_type_symbol
_atom_type_description
_atom_type_scat_dispersion_real
_atom_type_scat_dispersion_imag
_atom_type_scat_source
C C 0.0033 0.0016 'International Tables Vol C Tables 4.2.6.8 and 6.1.1.4'
H H 0.0000 0.0000 'International Tables Vol C Tables 4.2.6.8 and 6.1.1.4'
N N 0.0061 0.0033 'International Tables Vol C Tables 4.2.6.8 and 6.1.1.4'
O O 0.0106 0.0060 'International Tables Vol C Tables 4.2.6.8 and 6.1.1.4'
S S 0.1246 0.1234 'International Tables Vol C Tables 4.2.6.8 and 6.1.1.4'

loop_
_geom_angle_atom_site_label_1
_geom_angle_atom_site_label_2
_geom_angle_atom_site_label_3
_geom_angle
C2 C1 C7 120.38(17)
C2 C1 S1 118.81(14)
C7 C1 S1 120.47(13)
C3 C2 C1 119.21(18)
C3 C2 H2 120.4
C1 C2 H2 120.4
C2 C3 C4 121.62(17)
C2 C3 H3 119.2
C4 C3 H3 119.2
C3 C4 C6 118.12(17)
C3 C4 C5 120.92(18)
C6 C4 C5 120.96(18)
C4 C5 H5A 110.6
C4 C5 H5B 111.4
H5A C5 H5B 109.8
C4 C5 H5C 111.9
H5A C5 H5C 114.3
H5B C5 H5C 98.4
C7 C6 C4 121.11(18)
C7 C6 H6 119.4
C4 C6 H6 119.4
C6 C7 C1 119.55(17)
C6 C7 H7 120.2
C1 C7 H7 120.2
O3 C8 N1 120.71(16)
O3 C8 C9 122.62(15)
N1 C8 C9 116.67(14)
C8 C9 C10 111.62(14)
C8 C9 C15 109.36(14)
C10 C9 C15 110.26(15)
C8 C9 H9 108.5
C10 C9 H9 108.5
C15 C9 H9 108.5
C11 C10 C9 108.08(15)
C11 C10 H10A 110.1
C9 C10 H10A 110.1
C11 C10 H10B 110.1
C9 C10 H10B 110.1
H10A C10 H10B 108.4
C13 C11 C10 110.30(16)
C13 C11 C12 113.17(17)
C10 C11 C12 110.04(15)
C13 C11 H11 107.7
C10 C11 H11 107.7
C12 C11 H11 107.7
N1 C12 C11 113.52(14)
N1 C12 H12A 108.9
C11 C12 H12A 108.9
N1 C12 H12B 108.9
C11 C12 H12B 108.9
H12A C12 H12B 107.7
C11 C13 C14 112.56(15)
C11 C13 H13A 109.1
C14 C13 H13A 109.1
C11 C13 H13B 109.1
C14 C13 H13B 109.1
H13A C13 H13B 107.8
C13 C14 C15 111.19(17)
C13 C14 H14A 109.4
C15 C14 H14A 109.4
C13 C14 H14B 109.4
C15 C14 H14B 109.4
H14A C14 H14B 108.0
C16 C15 C14 111.49(16)
C16 C15 C9 112.13(14)
C14 C15 C9 110.76(14)
C16 C15 H15 107.4
C14 C15 H15 107.4
C9 C15 H15 107.4
O4 C16 C17 119.31(18)
O4 C16 C15 120.34(17)
C17 C16 C15 120.34(16)
C22 C17 C18 118.52(17)
C22 C17 C16 118.34(17)
C18 C17 C16 123.07(17)
C19 C18 C17 120.14(17)
C19 C18 H18 119.9
C17 C18 H18 119.9
C18 C19 C20 120.92(17)
C18 C19 H19 119.5
C20 C19 H19 119.5
C19 C20 C21 119.35(17)
C19 C20 C23 118.39(16)
C21 C20 C23 122.23(17)
C22 C21 C20 119.73(17)
C22 C21 H21 120.1
C20 C21 H21 120.1
C21 C22 C17 121.33(17)
C21 C22 H22 119.3
C17 C22 H22 119.3
O6 C23 O5 123.55(18)
O6 C23 C20 124.00(18)
O5 C23 C20 112.44(16)
O5 C24 H24A 109.5
O5 C24 H24B 109.5
H24A C24 H24B 109.5
O5 C24 H24C 109.5
H24A C24 H24C 109.5
H24B C24 H24C 109.5
C8 N1 C12 125.70(14)
C8 N1 S1 117.41(11)
C12 N1 S1 116.77(11)
C23 O5 C24 116.03(16)
O1 S1 O2 118.02(9)
O1 S1 N1 111.11(8)
O2 S1 N1 104.56(7)
O1 S1 C1 110.10(8)
O2 S1 C1 107.70(8)
N1 S1 C1 104.37(8)

loop_
_geom_bond_atom_site_label_1
_geom_bond_atom_site_label_2
_geom_bond_distance
C1 C2 1.385(2)
C1 C7 1.390(3)
C1 S1 1.7637(17)
C2 C3 1.385(3)
C2 H2 0.9500
C3 C4 1.389(3)
C3 H3 0.9500
C4 C6 1.394(3)
C4 C5 1.500(3)
C5 H5A 0.9207
C5 H5B 0.8852
C5 H5C 0.9918
C6 C7 1.383(3)
C6 H6 0.9500
C7 H7 0.9500
C8 O3 1.2114(19)
C8 N1 1.395(2)
C8 C9 1.512(2)
C9 C10 1.529(2)
C9 C15 1.554(2)
C9 H9 1.0000
C10 C11 1.524(3)
C10 H10A 0.9900
C10 H10B 0.9900
C11 C13 1.517(3)
C11 C12 1.524(3)
C11 H11 1.0000
C12 N1 1.500(2)
C12 H12A 0.9900
C12 H12B 0.9900
C13 C14 1.521(3)
C13 H13A 0.9900
C13 H13B 0.9900
C14 C15 1.532(2)
C14 H14A 0.9900
C14 H14B 0.9900
C15 C16 1.519(3)
C15 H15 1.0000
C16 O4 1.208(2)
C16 C17 1.500(3)
C17 C22 1.395(3)
C17 C18 1.397(3)
C18 C19 1.381(2)
C18 H18 0.9500
C19 C20 1.384(2)
C19 H19 0.9500
C20 C21 1.395(3)
C20 C23 1.493(3)
C21 C22 1.377(3)
C21 H21 0.9500
C22 H22 0.9500
C23 O6 1.206(2)
C23 O5 1.333(2)
C24 O5 1.446(2)
C24 H24A 0.9800
C24 H24B 0.9800
C24 H24C 0.9800
N1 S1 1.6766(14)
O1 S1 1.4240(14)
O2 S1 1.4334(13)
